data_7126213
loop_
_publ_author_name
'Huang, Jie'
'Li, Feng'
'Cui, Lei'
'Su, Shikuan'
'Jia, Xueshun'
'Li, Jian'

_publ_section_title
;
 Palladium-catalyzed cascade reactions of enynones and isocyanides: access
 towards functionalized ketenimine and its application.
;
_journal_issue 33
_journal_name_full 'Chemical communications (Cambridge, England)'
_journal_page_first 4555
_journal_page_last 4558
_journal_paper_doi 10.1039/c9cc09363j
_journal_volume 56
_journal_year 2020
_chemical_formula_sum 'C34 H27 Br3 N2 O5'
_chemical_formula_weight 783.30
_space_group_crystal_system monoclinic
_space_group_IT_number 14
_space_group_name_Hall '-P 2yn'
_space_group_name_H-M_alt 'P 1 21/n 1'
_atom_sites_solution_hydrogens geom
_audit_block_doi 10.5517/ccdc.csd.cc2400z5
_audit_creation_method SHELXL-2018/3
_audit_update_record
;
2019-11-18 deposited with the CCDC.	2020-03-13 downloaded from the CCDC.
;
_cell_angle_alpha 90
_cell_angle_beta 103.056(5)
_cell_angle_gamma 90
_cell_formula_units_Z 4
_cell_length_a 10.8209(9)
_cell_length_b 13.1614(9)
_cell_length_c 23.1775(18)
_cell_measurement_reflns_used 4983
_cell_measurement_temperature 193(2)
_cell_measurement_theta_max 49.86
_cell_measurement_theta_min 3.41
_cell_volume 3215.6(4)
_computing_structure_refinement 'SHELXL-2018/3 (Sheldrick, 2018)'
_computing_structure_solution 'SHELXT 2014/5 (Sheldrick, 2014)'
_diffrn_ambient_temperature 193(2)
_diffrn_measured_fraction_theta_full 0.994
_diffrn_measured_fraction_theta_max 0.994
_diffrn_measurement_device_type 'Bruker D8 Venture'
_diffrn_measurement_method '\f and \w scans'
_diffrn_radiation_type GaK\a
_diffrn_radiation_wavelength 1.34139
_diffrn_reflns_av_R_equivalents 0.0704
_diffrn_reflns_av_unetI/netI 0.0779
_diffrn_reflns_Laue_measured_fraction_full 0.994
_diffrn_reflns_Laue_measured_fraction_max 0.994
_diffrn_reflns_limit_h_max 10
_diffrn_reflns_limit_h_min -12
_diffrn_reflns_limit_k_max 15
_diffrn_reflns_limit_k_min -12
_diffrn_reflns_limit_l_max 27
_diffrn_reflns_limit_l_min -27
_diffrn_reflns_number 18635
_diffrn_reflns_point_group_measured_fraction_full 0.994
_diffrn_reflns_point_group_measured_fraction_max 0.994
_diffrn_reflns_theta_full 52.989
_diffrn_reflns_theta_max 52.989
_diffrn_reflns_theta_min 3.382
_exptl_absorpt_coefficient_mu 3.317
_exptl_crystal_density_diffrn 1.618
_exptl_crystal_description block
_exptl_crystal_F_000 1560
_exptl_crystal_size_max 0.190
_exptl_crystal_size_mid 0.170
_exptl_crystal_size_min 0.120
_refine_diff_density_max 0.656
_refine_diff_density_min -0.519
_refine_diff_density_rms 0.090
_refine_ls_extinction_method none
_refine_ls_goodness_of_fit_ref 0.983
_refine_ls_hydrogen_treatment constr
_refine_ls_matrix_type full
_refine_ls_number_parameters 402
_refine_ls_number_reflns 5658
_refine_ls_number_restraints 0
_refine_ls_restrained_S_all 0.983
_refine_ls_R_factor_all 0.0917
_refine_ls_R_factor_gt 0.0492
_refine_ls_shift/su_max 0.034
_refine_ls_shift/su_mean 0.000
_refine_ls_structure_factor_coef Fsqd
_refine_ls_weighting_details 'w=1/[\s^2^(Fo^2^)+(0.0585P)^2^] where P=(Fo^2^+2Fc^2^)/3'
_refine_ls_weighting_scheme calc
_refine_ls_wR_factor_gt 0.1084
_refine_ls_wR_factor_ref 0.1267
_reflns_Friedel_coverage 0.000
_reflns_number_gt 3564
_reflns_number_total 5658
_reflns_threshold_expression 'I > 2\s(I)'
_cod_data_source_file c9cc09363j2.cif
_cod_data_source_block 20190524ZNZ3720_0m_a
_cod_depositor_comments 'Adding full bibliography for 7126212--7126213.cif.'
_cod_original_sg_symbol_H-M 'P 21/n'
_cod_database_code 7126213
_shelx_shelxl_version_number 2018/3
_shelx_space_group_comment
;
The symmetry employed for this shelxl refinement is uniquely defined
by the following loop, which should always be used as a source of
symmetry information in preference to the above space-group names.
They are only intended as comments.
;
_shelx_estimated_absorpt_t_min 0.571
_shelx_estimated_absorpt_t_max 0.692

loop_
_space_group_symop_operation_xyz
'x, y, z'
'-x+1/2, y+1/2, -z+1/2'
'-x, -y, -z'
'x-1/2, -y-1/2, z-1/2'

loop_
_atom_site_label
_atom_site_type_symbol
_atom_site_fract_x
_atom_site_fract_y
_atom_site_fract_z
_atom_site_U_iso_or_equiv
_atom_site_adp_type
_atom_site_occupancy
_atom_site_site_symmetry_order
_atom_site_calc_flag
_atom_site_refinement_flags_posn
_atom_site_refinement_flags_adp
_atom_site_refinement_flags_occupancy
_atom_site_disorder_assembly
_atom_site_disorder_group
Br1 Br 0.95146(6) 0.26579(4) 0.57717(3) 0.0555(2) Uani 1 1 d . . . . .
Br2 Br 0.18913(7) 1.05570(5) 0.50637(3) 0.0685(2) Uani 1 1 d . . . . .
Br3 Br 0.63514(6) 1.21571(4) 0.72101(2) 0.0519(2) Uani 1 1 d . . . . .
C1 C 0.9355(6) 0.6712(4) 0.5669(2) 0.0525(15) Uani 1 1 d . . . . .
H1A H 1.027923 0.665438 0.573426 0.079 Uiso 1 1 calc R U . . .
H1B H 0.914090 0.728450 0.589826 0.079 Uiso 1 1 calc R U . . .
H1C H 0.899031 0.682552 0.524666 0.079 Uiso 1 1 calc R U . . .
C2 C 0.8828(5) 0.5753(3) 0.5862(2) 0.0384(12) Uani 1 1 d . . . . .
C3 C 0.9334(5) 0.4820(3) 0.5755(2) 0.0432(13) Uani 1 1 d . . . . .
H3 H 1.001151 0.479238 0.555660 0.052 Uiso 1 1 calc R U . . .
C4 C 0.8850(5) 0.3930(4) 0.5936(2) 0.0408(12) Uani 1 1 d . . . . .
C5 C 0.7877(5) 0.3953(4) 0.6227(2) 0.0409(12) Uani 1 1 d . . . . .
H5 H 0.755681 0.333574 0.634821 0.049 Uiso 1 1 calc R U . . .
C6 C 0.7354(5) 0.4881(4) 0.6345(2) 0.0389(12) Uani 1 1 d . . . . .
C7 C 0.7832(5) 0.5763(3) 0.6154(2) 0.0370(12) Uani 1 1 d . . . . .
C8 C 0.6300(5) 0.4901(4) 0.6674(2) 0.0545(15) Uani 1 1 d . . . . .
H8A H 0.665076 0.506788 0.709096 0.082 Uiso 1 1 calc R U . . .
H8B H 0.589112 0.423308 0.664660 0.082 Uiso 1 1 calc R U . . .
H8C H 0.567306 0.541589 0.649797 0.082 Uiso 1 1 calc R U . . .
C9 C 0.6409(5) 0.7271(3) 0.58757(19) 0.0354(12) Uani 1 1 d . . . . .
C10 C 0.5796(5) 0.8113(3) 0.6140(2) 0.0337(11) Uani 1 1 d . . . . .
C11 C 0.4876(5) 0.8593(3) 0.56417(19) 0.0367(12) Uani 1 1 d . . . . .
C12 C 0.4996(5) 0.8089(3) 0.5123(2) 0.0380(12) Uani 1 1 d . . . . .
C13 C 0.5960(5) 0.7265(3) 0.52744(19) 0.0377(12) Uani 1 1 d . . . . .
C14 C 0.6288(5) 0.6599(4) 0.48304(19) 0.0396(12) Uani 1 1 d . . . . .
C15 C 0.6498(5) 0.5606(4) 0.4782(2) 0.0438(13) Uani 1 1 d . . . . .
H15 H 0.640368 0.509026 0.505560 0.053 Uiso 1 1 calc R U . . .
C16 C 0.6900(5) 0.5468(4) 0.4228(2) 0.0394(12) Uani 1 1 d . . . . .
C17 C 0.6849(5) 0.6390(4) 0.3971(2) 0.0400(12) Uani 1 1 d . . . . .
C18 C 0.7086(6) 0.6792(4) 0.3397(2) 0.0558(15) Uani 1 1 d . . . . .
H18A H 0.799557 0.676024 0.340734 0.084 Uiso 1 1 calc R U . . .
H18B H 0.679743 0.749901 0.334281 0.084 Uiso 1 1 calc R U . . .
H18C H 0.661908 0.637952 0.306701 0.084 Uiso 1 1 calc R U . . .
C19 C 0.7259(5) 0.4521(4) 0.3967(2) 0.0450(13) Uani 1 1 d . . . . .
C20 C 0.7024(6) 0.3548(4) 0.4251(3) 0.0584(16) Uani 1 1 d . . . . .
H20A H 0.715248 0.297828 0.399832 0.088 Uiso 1 1 calc R U . . .
H20B H 0.614979 0.353688 0.430265 0.088 Uiso 1 1 calc R U . . .
H20C H 0.761373 0.348764 0.463780 0.088 Uiso 1 1 calc R U . . .
C21 C 0.5568(5) 0.9090(3) 0.69491(19) 0.0355(11) Uani 1 1 d . . . . .
C22 C 0.6105(5) 1.0054(3) 0.69449(19) 0.0382(12) Uani 1 1 d . . . . .
H22 H 0.678702 1.016268 0.675622 0.046 Uiso 1 1 calc R U . . .
C23 C 0.5624(5) 1.0853(3) 0.7222(2) 0.0391(12) Uani 1 1 d . . . . .
C24 C 0.4644(5) 1.0714(4) 0.7506(2) 0.0453(13) Uani 1 1 d . . . . .
H24 H 0.432831 1.126808 0.769266 0.054 Uiso 1 1 calc R U . . .
C25 C 0.4133(5) 0.9757(4) 0.7512(2) 0.0448(13) Uani 1 1 d . . . . .
H25 H 0.345590 0.964869 0.770458 0.054 Uiso 1 1 calc R U . . .
C26 C 0.4594(5) 0.8957(3) 0.7244(2) 0.0377(12) Uani 1 1 d . . . . .
C27 C 0.4696(5) 0.7254(3) 0.7564(2) 0.0421(12) Uani 1 1 d . . . . .
H27 H 0.554702 0.738201 0.776676 0.051 Uiso 1 1 calc R U . . .
C28 C 0.4197(6) 0.6362(3) 0.7604(2) 0.0464(13) Uani 1 1 d . . . . .
H28 H 0.335359 0.622885 0.739124 0.056 Uiso 1 1 calc R U . . .
C29 C 0.4913(7) 0.5570(4) 0.7969(2) 0.0494(14) Uani 1 1 d . . . . .
C30 C 0.4754(8) 0.3933(4) 0.8366(3) 0.092(2) Uani 1 1 d . . . . .
H30A H 0.556152 0.374871 0.826994 0.138 Uiso 1 1 calc R U . . .
H30B H 0.418841 0.334264 0.830838 0.138 Uiso 1 1 calc R U . . .
H30C H 0.490885 0.415459 0.878034 0.138 Uiso 1 1 calc R U . . .
C31 C 0.4193(5) 0.8339(4) 0.4587(2) 0.0465(14) Uani 1 1 d . . . . .
H31 H 0.426868 0.800670 0.423295 0.056 Uiso 1 1 calc R U . . .
C32 C 0.3274(5) 0.9084(4) 0.4574(2) 0.0472(14) Uani 1 1 d . . . . .
H32 H 0.271297 0.925828 0.420959 0.057 Uiso 1 1 calc R U . . .
C33 C 0.3176(5) 0.9569(3) 0.5088(2) 0.0450(13) Uani 1 1 d . . . . .
C34 C 0.3984(5) 0.9341(3) 0.5632(2) 0.0385(12) Uani 1 1 d . . . . .
H34 H 0.392086 0.969033 0.598272 0.046 Uiso 1 1 calc R U . . .
N1 N 0.7275(4) 0.6708(3) 0.62610(16) 0.0443(11) Uani 1 1 d . . . . .
H1 H 0.752339 0.695691 0.662092 0.053 Uiso 1 1 calc R U . . .
N2 N 0.6081(4) 0.8263(3) 0.66952(16) 0.0373(10) Uani 1 1 d . . . . .
O1 O 0.7741(4) 0.4537(3) 0.35346(15) 0.0535(10) Uani 1 1 d . . . . .
O2 O 0.6474(3) 0.7100(2) 0.43246(13) 0.0427(9) Uani 1 1 d . . . . .
O3 O 0.4004(3) 0.8011(2) 0.72318(15) 0.0456(9) Uani 1 1 d . . . . .
O4 O 0.6012(4) 0.5613(3) 0.82356(18) 0.0621(11) Uani 1 1 d . . . . .
O5 O 0.4170(4) 0.4751(3) 0.79841(18) 0.0740(13) Uani 1 1 d . . . . .

loop_
_atom_site_aniso_label
_atom_site_aniso_U_11
_atom_site_aniso_U_22
_atom_site_aniso_U_33
_atom_site_aniso_U_23
_atom_site_aniso_U_13
_atom_site_aniso_U_12
Br1 0.0687(5) 0.0473(3) 0.0523(3) 0.0042(3) 0.0176(3) 0.0098(3)
Br2 0.0658(5) 0.0672(4) 0.0652(4) 0.0069(3) -0.0006(4) 0.0182(3)
Br3 0.0657(5) 0.0453(3) 0.0433(3) 0.0005(3) 0.0092(3) -0.0102(3)
C1 0.060(4) 0.048(3) 0.055(3) -0.004(3) 0.024(3) -0.010(3)
C2 0.042(3) 0.043(3) 0.030(2) 0.003(2) 0.009(2) -0.001(2)
C3 0.047(4) 0.049(3) 0.035(3) -0.004(2) 0.012(2) 0.000(2)
C4 0.041(4) 0.051(3) 0.028(2) 0.004(2) 0.003(2) -0.001(2)
C5 0.043(4) 0.044(3) 0.034(3) 0.006(2) 0.007(2) -0.005(2)
C6 0.033(3) 0.054(3) 0.029(2) 0.010(2) 0.006(2) 0.001(2)
C7 0.039(3) 0.041(3) 0.031(2) -0.002(2) 0.008(2) 0.004(2)
C8 0.050(4) 0.069(3) 0.047(3) 0.004(3) 0.015(3) -0.001(3)
C9 0.045(3) 0.038(2) 0.027(2) 0.000(2) 0.015(2) -0.004(2)
C10 0.036(3) 0.037(2) 0.031(2) -0.001(2) 0.012(2) -0.009(2)
C11 0.045(4) 0.036(2) 0.029(2) 0.001(2) 0.007(2) -0.008(2)
C12 0.042(4) 0.041(3) 0.032(3) -0.001(2) 0.011(2) -0.012(2)
C13 0.045(4) 0.041(2) 0.027(2) -0.002(2) 0.007(2) -0.008(2)
C14 0.043(3) 0.050(3) 0.025(2) -0.001(2) 0.006(2) -0.009(2)
C15 0.048(4) 0.045(3) 0.035(3) 0.001(2) 0.003(2) -0.011(2)
C16 0.040(3) 0.047(3) 0.029(2) -0.010(2) 0.003(2) -0.009(2)
C17 0.040(3) 0.053(3) 0.028(2) -0.006(2) 0.008(2) -0.003(2)
C18 0.073(5) 0.057(3) 0.043(3) 0.006(3) 0.024(3) 0.009(3)
C19 0.041(4) 0.056(3) 0.035(3) -0.004(2) 0.002(2) -0.008(3)
C20 0.068(5) 0.054(3) 0.059(4) 0.006(3) 0.027(3) -0.005(3)
C21 0.041(3) 0.040(3) 0.024(2) -0.003(2) 0.006(2) 0.003(2)
C22 0.043(3) 0.048(3) 0.022(2) 0.005(2) 0.003(2) 0.002(2)
C23 0.051(4) 0.038(2) 0.028(2) 0.004(2) 0.006(2) 0.000(2)
C24 0.058(4) 0.041(3) 0.041(3) 0.001(2) 0.019(3) 0.004(3)
C25 0.042(4) 0.055(3) 0.042(3) 0.004(2) 0.020(3) 0.003(3)
C26 0.043(4) 0.039(3) 0.031(2) 0.003(2) 0.010(2) -0.001(2)
C27 0.043(4) 0.047(3) 0.036(3) -0.004(2) 0.009(2) 0.000(3)
C28 0.048(4) 0.042(3) 0.047(3) 0.000(2) 0.008(3) -0.001(3)
C29 0.065(5) 0.048(3) 0.038(3) -0.004(3) 0.017(3) 0.000(3)
C30 0.116(7) 0.061(4) 0.082(5) 0.026(4) -0.011(5) -0.004(4)
C31 0.058(4) 0.054(3) 0.027(3) 0.005(2) 0.008(3) -0.011(3)
C32 0.045(4) 0.053(3) 0.038(3) 0.013(2) 0.000(3) -0.004(3)
C33 0.048(4) 0.040(3) 0.044(3) 0.007(2) 0.005(3) -0.002(2)
C34 0.040(3) 0.040(3) 0.032(3) 0.000(2) 0.003(2) -0.004(2)
N1 0.061(3) 0.047(2) 0.022(2) -0.0051(18) 0.004(2) 0.007(2)
N2 0.042(3) 0.042(2) 0.028(2) 0.0004(18) 0.0100(19) 0.0009(19)
O1 0.064(3) 0.064(2) 0.038(2) -0.0131(17) 0.0230(19) -0.0088(19)
O2 0.053(3) 0.0491(18) 0.0274(17) -0.0007(15) 0.0131(16) -0.0024(16)
O3 0.039(2) 0.0433(18) 0.053(2) 0.0035(17) 0.0066(18) -0.0020(16)
O4 0.056(3) 0.069(3) 0.058(2) 0.007(2) 0.008(2) 0.011(2)
O5 0.086(4) 0.050(2) 0.072(3) 0.018(2) -0.011(2) -0.014(2)

loop_
_atom_type_symbol
_atom_type_description
_atom_type_scat_dispersion_real
_atom_type_scat_dispersion_imag
_atom_type_scat_source
C C 0.0137 0.0067 'International Tables Vol C Tables 4.2.6.8 and 6.1.1.4'
H H 0.0000 0.0000 'International Tables Vol C Tables 4.2.6.8 and 6.1.1.4'
Br Br -0.9338 1.0006 'International Tables Vol C Tables 4.2.6.8 and 6.1.1.4'
N N 0.0241 0.0134 'International Tables Vol C Tables 4.2.6.8 and 6.1.1.4'
O O 0.0389 0.0241 'International Tables Vol C Tables 4.2.6.8 and 6.1.1.4'

loop_
_geom_angle_atom_site_label_1
_geom_angle_atom_site_label_2
_geom_angle_atom_site_label_3
_geom_angle
_geom_angle_site_symmetry_1
_geom_angle_site_symmetry_3
_geom_angle_publ_flag
C2 C1 H1A 109.5 . . ?
C2 C1 H1B 109.5 . . ?
H1A C1 H1B 109.5 . . ?
C2 C1 H1C 109.5 . . ?
H1A C1 H1C 109.5 . . ?
H1B C1 H1C 109.5 . . ?
C3 C2 C7 118.3(4) . . ?
C3 C2 C1 120.0(4) . . ?
C7 C2 C1 121.7(4) . . ?
C4 C3 C2 120.1(5) . . ?
C4 C3 H3 120.0 . . ?
C2 C3 H3 120.0 . . ?
C5 C4 C3 120.9(5) . . ?
C5 C4 Br1 119.1(4) . . ?
C3 C4 Br1 120.0(4) . . ?
C4 C5 C6 120.3(4) . . ?
C4 C5 H5 119.8 . . ?
C6 C5 H5 119.8 . . ?
C7 C6 C5 118.2(4) . . ?
C7 C6 C8 121.8(4) . . ?
C5 C6 C8 120.0(4) . . ?
C6 C7 C2 122.1(4) . . ?
C6 C7 N1 118.2(4) . . ?
C2 C7 N1 119.6(4) . . ?
C6 C8 H8A 109.5 . . ?
C6 C8 H8B 109.5 . . ?
H8A C8 H8B 109.5 . . ?
C6 C8 H8C 109.5 . . ?
H8A C8 H8C 109.5 . . ?
H8B C8 H8C 109.5 . . ?
N1 C9 C13 134.4(4) . . ?
N1 C9 C10 116.1(4) . . ?
C13 C9 C10 109.4(4) . . ?
N2 C10 C11 133.6(4) . . ?
N2 C10 C9 120.1(4) . . ?
C11 C10 C9 106.3(4) . . ?
C34 C11 C12 121.6(5) . . ?
C34 C11 C10 131.5(4) . . ?
C12 C11 C10 106.8(4) . . ?
C31 C12 C11 119.7(5) . . ?
C31 C12 C13 130.3(4) . . ?
C11 C12 C13 109.8(4) . . ?
C9 C13 C14 129.5(5) . . ?
C9 C13 C12 107.7(4) . . ?
C14 C13 C12 122.8(4) . . ?
C15 C14 O2 109.4(4) . . ?
C15 C14 C13 136.2(4) . . ?
O2 C14 C13 114.4(4) . . ?
C14 C15 C16 106.6(4) . . ?
C14 C15 H15 126.7 . . ?
C16 C15 H15 126.7 . . ?
C17 C16 C15 106.6(4) . . ?
C17 C16 C19 124.7(4) . . ?
C15 C16 C19 128.7(4) . . ?
C16 C17 O2 109.9(4) . . ?
C16 C17 C18 135.1(4) . . ?
O2 C17 C18 115.0(4) . . ?
C17 C18 H18A 109.5 . . ?
C17 C18 H18B 109.5 . . ?
H18A C18 H18B 109.5 . . ?
C17 C18 H18C 109.5 . . ?
H18A C18 H18C 109.5 . . ?
H18B C18 H18C 109.5 . . ?
O1 C19 C16 121.2(4) . . ?
O1 C19 C20 121.4(5) . . ?
C16 C19 C20 117.4(4) . . ?
C19 C20 H20A 109.5 . . ?
C19 C20 H20B 109.5 . . ?
H20A C20 H20B 109.5 . . ?
C19 C20 H20C 109.5 . . ?
H20A C20 H20C 109.5 . . ?
H20B C20 H20C 109.5 . . ?
C26 C21 C22 118.7(4) . . ?
C26 C21 N2 121.4(4) . . ?
C22 C21 N2 119.7(4) . . ?
C23 C22 C21 118.9(5) . . ?
C23 C22 H22 120.5 . . ?
C21 C22 H22 120.5 . . ?
C24 C23 C22 121.8(4) . . ?
C24 C23 Br3 119.6(4) . . ?
C22 C23 Br3 118.6(4) . . ?
C25 C24 C23 118.7(5) . . ?
C25 C24 H24 120.7 . . ?
C23 C24 H24 120.7 . . ?
C26 C25 C24 120.5(5) . . ?
C26 C25 H25 119.7 . . ?
C24 C25 H25 119.7 . . ?
C25 C26 C21 121.3(4) . . ?
C25 C26 O3 118.7(4) . . ?
C21 C26 O3 119.8(4) . . ?
C28 C27 O3 120.7(5) . . ?
C28 C27 H27 119.6 . . ?
O3 C27 H27 119.6 . . ?
C27 C28 C29 120.8(6) . . ?
C27 C28 H28 119.6 . . ?
C29 C28 H28 119.6 . . ?
O4 C29 O5 123.0(5) . . ?
O4 C29 C28 126.7(5) . . ?
O5 C29 C28 110.2(6) . . ?
O5 C30 H30A 109.5 . . ?
O5 C30 H30B 109.5 . . ?
H30A C30 H30B 109.5 . . ?
O5 C30 H30C 109.5 . . ?
H30A C30 H30C 109.5 . . ?
H30B C30 H30C 109.5 . . ?
C12 C31 C32 119.1(5) . . ?
C12 C31 H31 120.4 . . ?
C32 C31 H31 120.4 . . ?
C33 C32 C31 120.1(5) . . ?
C33 C32 H32 119.9 . . ?
C31 C32 H32 119.9 . . ?
C32 C33 C34 121.8(5) . . ?
C32 C33 Br2 119.5(4) . . ?
C34 C33 Br2 118.7(4) . . ?
C11 C34 C33 117.6(4) . . ?
C11 C34 H34 121.2 . . ?
C33 C34 H34 121.2 . . ?
C9 N1 C7 128.1(4) . . ?
C9 N1 H1 116.0 . . ?
C7 N1 H1 116.0 . . ?
C10 N2 C21 121.0(4) . . ?
C17 O2 C14 107.4(3) . . ?
C27 O3 C26 116.5(4) . . ?
C29 O5 C30 115.5(5) . . ?

loop_
_geom_bond_atom_site_label_1
_geom_bond_atom_site_label_2
_geom_bond_distance
_geom_bond_site_symmetry_2
_geom_bond_publ_flag
Br1 C4 1.894(5) . ?
Br2 C33 1.895(5) . ?
Br3 C23 1.891(5) . ?
C1 C2 1.496(6) . ?
C1 H1A 0.9800 . ?
C1 H1B 0.9800 . ?
C1 H1C 0.9800 . ?
C2 C3 1.389(6) . ?
C2 C7 1.397(7) . ?
C3 C4 1.387(6) . ?
C3 H3 0.9500 . ?
C4 C5 1.373(7) . ?
C5 C6 1.400(7) . ?
C5 H5 0.9500 . ?
C6 C7 1.384(6) . ?
C6 C8 1.508(7) . ?
C7 N1 1.427(6) . ?
C8 H8A 0.9800 . ?
C8 H8B 0.9800 . ?
C8 H8C 0.9800 . ?
C9 N1 1.358(6) . ?
C9 C13 1.368(6) . ?
C9 C10 1.493(6) . ?
C10 N2 1.270(5) . ?
C10 C11 1.484(6) . ?
C11 C34 1.375(7) . ?
C11 C12 1.403(6) . ?
C12 C31 1.386(7) . ?
C12 C13 1.491(7) . ?
C13 C14 1.455(6) . ?
C14 C15 1.336(6) . ?
C14 O2 1.398(5) . ?
C15 C16 1.458(6) . ?
C15 H15 0.9500 . ?
C16 C17 1.347(6) . ?
C16 C19 1.475(6) . ?
C17 O2 1.364(5) . ?
C17 C18 1.507(6) . ?
C18 H18A 0.9800 . ?
C18 H18B 0.9800 . ?
C18 H18C 0.9800 . ?
C19 O1 1.230(6) . ?
C19 C20 1.488(7) . ?
C20 H20A 0.9800 . ?
C20 H20B 0.9800 . ?
C20 H20C 0.9800 . ?
C21 C26 1.391(7) . ?
C21 C22 1.395(6) . ?
C21 N2 1.410(5) . ?
C22 C23 1.393(6) . ?
C22 H22 0.9500 . ?
C23 C24 1.381(7) . ?
C24 C25 1.378(7) . ?
C24 H24 0.9500 . ?
C25 C26 1.373(6) . ?
C25 H25 0.9500 . ?
C26 O3 1.397(5) . ?
C27 C28 1.305(6) . ?
C27 O3 1.373(6) . ?
C27 H27 0.9500 . ?
C28 C29 1.451(7) . ?
C28 H28 0.9500 . ?
C29 O4 1.212(7) . ?
C29 O5 1.350(7) . ?
C30 O5 1.446(7) . ?
C30 H30A 0.9800 . ?
C30 H30B 0.9800 . ?
C30 H30C 0.9800 . ?
C31 C32 1.392(7) . ?
C31 H31 0.9500 . ?
C32 C33 1.376(7) . ?
C32 H32 0.9500 . ?
C33 C34 1.395(7) . ?
C34 H34 0.9500 . ?
N1 H1 0.8800 . ?
